data_7127993
loop_
_publ_author_name
'Frankowski, Sebastian'
'Kowalska, Justyna'
'Albrecht, Anna'

_publ_section_title
;
 Pyridylacetic acids and related systems as alkylheteroarene surrogates in
 asymmetric decarboxylative Michael addition.
;
_journal_issue 27
_journal_name_full 'Chemical communications (Cambridge, England)'
_journal_page_first 3387
_journal_page_last 3390
_journal_paper_doi 10.1039/d0cc08182e
_journal_volume 57
_journal_year 2021
_chemical_absolute_configuration ad
_chemical_formula_moiety 'C18 H19 N O2'
_chemical_formula_sum 'C18 H19 N O2'
_chemical_formula_weight 281.34
_chemical_name_systematic
;
methyl (R,E)-5-phenyl-6-(pyridin-2-yl)hex-2-enoate
;
_space_group_IT_number 19
_space_group_name_Hall 'P 2ac 2ab'
_space_group_name_H-M_alt 'P 21 21 21'
_symmetry_cell_setting orthorhombic
_symmetry_Int_Tables_number 19
_symmetry_space_group_name_Hall 'P 2ac 2ab'
_symmetry_space_group_name_H-M 'P 21 21 21'
_atom_sites_solution_hydrogens difmap
_atom_sites_solution_primary difmap
_atom_sites_solution_secondary difmap
_audit_update_record
;
2020-11-27 deposited with the CCDC.	2021-02-26 downloaded from the CCDC.
;
_cell_angle_alpha 90
_cell_angle_beta 90
_cell_angle_gamma 90
_cell_formula_units_Z 4
_cell_length_a 5.7216(1)
_cell_length_b 15.4964(1)
_cell_length_c 17.3718(1)
_cell_measurement_reflns_used 36526
_cell_measurement_temperature 100
_cell_measurement_theta_max 78.978
_cell_measurement_theta_min 3.826
_cell_volume 1540.26(3)
_computing_cell_refinement 'CrysAlisPro 1.171.40.84a (Rigaku OD, 2020)'
_computing_data_collection 'CrysAlisPro 1.171.40.84a (Rigaku OD, 2020)'
_computing_data_reduction 'CrysAlisPro 1.171.40.84a (Rigaku OD, 2020)'
_computing_structure_refinement 'SHELXL-2018/3 (Sheldrick, 2018)'
_diffrn_ambient_environment N~2~
_diffrn_ambient_temperature 100
_diffrn_detector 'Hybrid Pixel Array Detector'
_diffrn_detector_area_resol_mean 5.8140
_diffrn_detector_type 'Pilatus 300K'
_diffrn_measured_fraction_theta_full 1.000
_diffrn_measured_fraction_theta_max 1.000
_diffrn_measurement_device 'four-circle diffractometer'
_diffrn_measurement_device_type 'XtaLAB Synergy, Dualflex, Pilatus 300K'
_diffrn_measurement_method '\w scans'
_diffrn_radiation_monochromator mirror
_diffrn_radiation_probe x-ray
_diffrn_radiation_type 'Cu K\a'
_diffrn_radiation_wavelength 1.54184
_diffrn_reflns_av_R_equivalents 0.0242
_diffrn_reflns_av_unetI/netI 0.0083
_diffrn_reflns_limit_h_max 6
_diffrn_reflns_limit_h_min -6
_diffrn_reflns_limit_k_max 18
_diffrn_reflns_limit_k_min -18
_diffrn_reflns_limit_l_max 20
_diffrn_reflns_limit_l_min -20
_diffrn_reflns_number 41794
_diffrn_reflns_theta_full 66.60
_diffrn_reflns_theta_max 66.60
_diffrn_reflns_theta_min 3.82
_diffrn_source 'micro-focus sealed X-ray tube'
_diffrn_source_type 'PhotonJet (Cu) X-ray Source'
_exptl_absorpt_coefficient_mu 0.626
_exptl_absorpt_correction_T_max 1.000
_exptl_absorpt_correction_T_min 0.704
_exptl_absorpt_correction_type gaussian
_exptl_absorpt_process_details
;
CrysAlisPro 1.171.40.84a (Rigaku Oxford Diffraction, 2020)
Numerical absorption correction based on gaussian integration over
a multifaceted crystal model
Empirical absorption correction using spherical harmonics,
implemented in SCALE3 ABSPACK scaling algorithm.
;
_exptl_crystal_colour Colourless
_exptl_crystal_density_diffrn 1.213
_exptl_crystal_description Needle
_exptl_crystal_F_000 600
_exptl_crystal_size_max 0.475
_exptl_crystal_size_mid 0.121
_exptl_crystal_size_min 0.076
_refine_diff_density_max 0.118
_refine_diff_density_min -0.104
_refine_diff_density_rms 0.024
_refine_ls_abs_structure_details
;
 Flack x determined using 1105 quotients [(I+)-(I-)]/[(I+)+(I-)]
 (Parsons, Flack and Wagner, Acta Cryst. B69 (2013) 249-259).
;
_refine_ls_abs_structure_Flack -0.04(3)
_refine_ls_extinction_coef 0.0019(3)
_refine_ls_extinction_expression Fc^*^=kFc[1+0.001xFc^2^\l^3^/sin(2\q)]^-1/4^
_refine_ls_extinction_method 'shelxl-2018/3 (sheldrick 2018)'
_refine_ls_goodness_of_fit_ref 1.067
_refine_ls_hydrogen_treatment constr
_refine_ls_matrix_type full
_refine_ls_number_parameters 192
_refine_ls_number_reflns 2719
_refine_ls_number_restraints 0
_refine_ls_restrained_S_all 1.067
_refine_ls_R_factor_all 0.0219
_refine_ls_R_factor_gt 0.0217
_refine_ls_shift/su_max 0.000
_refine_ls_shift/su_mean 0.000
_refine_ls_structure_factor_coef Fsqd
_refine_ls_weighting_details 'w=1/[\s^2^(Fo^2^)+(0.0224P)^2^+0.2924P] where P=(Fo^2^+2Fc^2^)/3'
_refine_ls_weighting_scheme calc
_refine_ls_wR_factor_gt 0.0540
_refine_ls_wR_factor_ref 0.0541
_reflns_number_gt 2694
_reflns_number_total 2719
_reflns_threshold_expression I>2\s(I)
_cod_data_source_file d0cc08182e2.cif
_cod_data_source_block aa519
_cod_depositor_comments 'Adding full bibliography for 7127993.cif.'
_cod_database_code 7127993

loop_
_space_group_symop_id
_space_group_symop_operation_xyz
1 x,y,z
2 1/2-x,-y,1/2+z
3 1/2+x,1/2-y,-z
4 -x,1/2+y,1/2-z

loop_
_atom_site_aniso_label
_atom_site_aniso_U_11
_atom_site_aniso_U_22
_atom_site_aniso_U_33
_atom_site_aniso_U_23
_atom_site_aniso_U_13
_atom_site_aniso_U_12
O1 0.0226(5) 0.0329(6) 0.0268(5) -0.0001(4) -0.0008(4) 0.0027(4)
O2 0.0293(6) 0.0466(6) 0.0194(5) -0.0031(5) 0.0005(4) -0.0016(5)
N1 0.0279(7) 0.0372(7) 0.0235(6) -0.0042(5) -0.0019(5) 0.0056(6)
C1 0.0240(8) 0.0204(6) 0.0194(7) 0.0047(5) 0.0019(6) -0.0025(5)
C2 0.0245(8) 0.0285(7) 0.0255(7) 0.0055(6) 0.0002(6) 0.0017(6)
C3 0.0320(8) 0.0249(7) 0.0274(7) 0.0013(6) 0.0072(7) 0.0047(7)
C4 0.0357(8) 0.0274(7) 0.0213(7) -0.0026(6) 0.0026(7) -0.0028(7)
C5 0.0270(8) 0.0430(9) 0.0247(7) -0.0048(6) -0.0040(6) 0.0024(7)
C6 0.0278(8) 0.0248(7) 0.0209(7) 0.0014(6) 0.0001(6) -0.0049(6)
C7 0.0233(7) 0.0231(7) 0.0187(6) 0.0007(5) -0.0015(6) -0.0007(6)
C8 0.0210(7) 0.0238(7) 0.0149(6) -0.0012(5) 0.0026(6) 0.0000(6)
C9 0.0205(7) 0.0277(7) 0.0225(7) 0.0014(6) -0.0024(6) -0.0002(6)
C10 0.0284(8) 0.0253(7) 0.0304(8) -0.0010(6) -0.0021(6) -0.0063(6)
C11 0.0314(8) 0.0219(7) 0.0249(7) 0.0007(6) 0.0027(6) 0.0023(6)
C12 0.0249(8) 0.0296(8) 0.0212(7) 0.0016(6) -0.0030(6) 0.0041(6)
C13 0.0209(7) 0.0275(7) 0.0233(7) -0.0013(6) -0.0027(6) -0.0029(6)
C14 0.0274(8) 0.0225(7) 0.0220(7) -0.0001(5) -0.0006(6) -0.0012(6)
C15 0.0245(7) 0.0195(6) 0.0255(7) -0.0029(5) -0.0011(6) 0.0017(6)
C16 0.0235(7) 0.0227(6) 0.0240(7) -0.0026(6) -0.0013(6) 0.0011(6)
C17 0.0263(8) 0.0192(6) 0.0214(7) -0.0029(6) -0.0010(6) 0.0026(6)
C18 0.0399(10) 0.0546(11) 0.0232(8) -0.0039(7) 0.0079(7) -0.0010(9)

loop_
_atom_site_label
_atom_site_type_symbol
_atom_site_thermal_displace_type
_atom_site_fract_x
_atom_site_fract_y
_atom_site_fract_z
_atom_site_occupancy
_atom_site_U_iso_or_equiv
_atom_site_calc_flag
_atom_site_refinement_flags
_atom_site_disorder_assembly
_atom_site_disorder_group
O1 O Uani 0.74836(18) 0.32941(7) 0.17802(6) 1.000 0.0274(3) d . . .
O2 O Uani 0.49872(19) 0.32829(7) 0.07833(6) 1.000 0.0318(3) d . . .
N1 N Uani 0.1981(2) 0.36657(9) 0.57035(7) 1.000 0.0295(4) d . . .
C1 C Uani -0.0065(3) 0.37436(9) 0.53335(8) 1.000 0.0213(4) d . . .
C2 C Uani -0.1898(3) 0.42263(9) 0.56325(8) 1.000 0.0262(4) d . . .
C3 C Uani -0.1616(3) 0.46450(9) 0.63335(8) 1.000 0.0281(4) d . . .
C4 C Uani 0.0480(3) 0.45614(10) 0.67199(8) 1.000 0.0281(4) d . . .
C5 C Uani 0.2196(3) 0.40651(11) 0.63845(8) 1.000 0.0316(5) d . . .
C6 C Uani -0.0274(3) 0.32661(9) 0.45801(8) 1.000 0.0245(4) d . . .
C7 C Uani 0.1638(3) 0.35088(9) 0.39946(8) 1.000 0.0217(4) d . . .
C8 C Uani 0.1476(3) 0.44553(9) 0.37686(7) 1.000 0.0199(4) d . . .
C9 C Uani 0.3213(3) 0.50366(9) 0.39774(8) 1.000 0.0236(4) d . . .
C10 C Uani 0.3035(3) 0.59088(10) 0.37934(9) 1.000 0.0280(4) d . . .
C11 C Uani 0.1101(3) 0.62124(9) 0.34009(8) 1.000 0.0261(4) d . . .
C12 C Uani -0.0649(3) 0.56412(9) 0.31894(8) 1.000 0.0252(4) d . . .
C13 C Uani -0.0459(3) 0.47707(9) 0.33668(8) 1.000 0.0239(4) d . . .
C14 C Uani 0.1522(3) 0.28963(9) 0.32948(8) 1.000 0.0240(4) d . . .
C15 C Uani 0.3535(3) 0.30065(9) 0.27593(8) 1.000 0.0232(4) d . . .
C16 C Uani 0.3385(3) 0.31668(9) 0.20106(8) 1.000 0.0234(4) d . . .
C17 C Uani 0.5507(3) 0.32536(9) 0.15370(8) 1.000 0.0223(4) d . . .
C18 C Uani 0.6958(3) 0.33562(12) 0.02648(9) 1.000 0.0392(6) d . . .
H2 H Uiso -0.33328 0.42698 0.53599 1.000 0.0310 c RU . .
H3 H Uiso -0.28454 0.49833 0.65435 1.000 0.0340 c RU . .
H4 H Uiso 0.07294 0.48372 0.72013 1.000 0.0340 c RU . .
H5 H Uiso 0.36310 0.40014 0.66539 1.000 0.0380 c RU . .
H6A H Uiso -0.18234 0.33898 0.43516 1.000 0.0290 c RU . .
H6B H Uiso -0.01915 0.26382 0.46817 1.000 0.0290 c RU . .
H7 H Uiso 0.31853 0.34193 0.42499 1.000 0.0260 c RU . .
H9 H Uiso 0.45447 0.48356 0.42505 1.000 0.0280 c RU . .
H10 H Uiso 0.42459 0.62959 0.39379 1.000 0.0340 c RU . .
H11 H Uiso 0.09725 0.68077 0.32771 1.000 0.0310 c RU . .
H12 H Uiso -0.19851 0.58465 0.29215 1.000 0.0300 c RU . .
H13 H Uiso -0.16605 0.43843 0.32130 1.000 0.0290 c RU . .
H14A H Uiso 0.14891 0.22923 0.34802 1.000 0.0290 c RU . .
H14B H Uiso 0.00514 0.30040 0.30103 1.000 0.0290 c RU . .
H15 H Uiso 0.50584 0.29577 0.29725 1.000 0.0280 c RU . .
H16 H Uiso 0.18913 0.32262 0.17775 1.000 0.0280 c RU . .
H18A H Uiso 0.64034 0.35247 -0.02473 1.000 0.0590 c RU . .
H18B H Uiso 0.77625 0.27991 0.02315 1.000 0.0590 c RU . .
H18C H Uiso 0.80431 0.37944 0.04592 1.000 0.0590 c RU . .

loop_
_atom_type_symbol
_atom_type_description
_atom_type_scat_dispersion_real
_atom_type_scat_dispersion_imag
_atom_type_scat_source
C C 0.0181 0.0091 ' International Tables Vol C Tables 4.2.6.8 and 6.1.1.4'
H H 0.0000 0.0000 ' International Tables Vol C Tables 4.2.6.8 and 6.1.1.4'
N N 0.0311 0.0180 ' International Tables Vol C Tables 4.2.6.8 and 6.1.1.4'
O O 0.0492 0.0322 ' International Tables Vol C Tables 4.2.6.8 and 6.1.1.4'

loop_
_geom_angle_atom_site_label_1
_geom_angle_atom_site_label_2
_geom_angle_atom_site_label_3
_geom_angle
C17 O2 C18 115.89(12)
C1 N1 C5 117.48(13)
N1 C1 C2 121.90(13)
N1 C1 C6 116.17(14)
C2 C1 C6 121.93(14)
C1 C2 C3 119.45(15)
C2 C3 C4 118.90(15)
C3 C4 C5 117.79(13)
N1 C5 C4 124.47(15)
C1 C6 C7 113.38(13)
C6 C7 C8 111.26(12)
C6 C7 C14 109.84(12)
C8 C7 C14 112.77(11)
C7 C8 C9 120.94(14)
C7 C8 C13 120.97(14)
C9 C8 C13 118.06(13)
C8 C9 C10 121.13(15)
C9 C10 C11 120.14(15)
C10 C11 C12 119.45(13)
C11 C12 C13 120.35(15)
C8 C13 C12 120.86(14)
C7 C14 C15 112.82(13)
C14 C15 C16 125.68(15)
C15 C16 C17 120.75(15)
O1 C17 O2 123.09(14)
O1 C17 C16 125.50(13)
O2 C17 C16 111.41(14)
C1 C2 H2 120.00
C3 C2 H2 120.00
C2 C3 H3 121.00
C4 C3 H3 121.00
C3 C4 H4 121.00
C5 C4 H4 121.00
N1 C5 H5 118.00
C4 C5 H5 118.00
C1 C6 H6A 109.00
C1 C6 H6B 109.00
C7 C6 H6A 109.00
C7 C6 H6B 109.00
H6A C6 H6B 108.00
C6 C7 H7 108.00
C8 C7 H7 108.00
C14 C7 H7 108.00
C8 C9 H9 119.00
C10 C9 H9 119.00
C9 C10 H10 120.00
C11 C10 H10 120.00
C10 C11 H11 120.00
C12 C11 H11 120.00
C11 C12 H12 120.00
C13 C12 H12 120.00
C8 C13 H13 120.00
C12 C13 H13 120.00
C7 C14 H14A 109.00
C7 C14 H14B 109.00
C15 C14 H14A 109.00
C15 C14 H14B 109.00
H14A C14 H14B 108.00
C14 C15 H15 117.00
C16 C15 H15 117.00
C15 C16 H16 120.00
C17 C16 H16 120.00
O2 C18 H18A 109.00
O2 C18 H18B 109.00
O2 C18 H18C 109.00
H18A C18 H18B 109.00
H18A C18 H18C 109.00
H18B C18 H18C 109.00

loop_
_geom_bond_atom_site_label_1
_geom_bond_atom_site_label_2
_geom_bond_distance
O1 C17 1.209(2)
O2 C17 1.3434(18)
O2 C18 1.448(2)
N1 C1 1.341(2)
N1 C5 1.3408(19)
C1 C2 1.389(2)
C1 C6 1.508(2)
C2 C3 1.389(2)
C3 C4 1.380(2)
C4 C5 1.377(2)
C6 C7 1.540(2)
C7 C8 1.521(2)
C7 C14 1.544(2)
C8 C9 1.390(2)
C8 C13 1.397(2)
C9 C10 1.393(2)
C10 C11 1.382(2)
C11 C12 1.386(2)
C12 C13 1.388(2)
C14 C15 1.490(2)
C15 C16 1.327(2)
C16 C17 1.473(2)
C2 H2 0.9500
C3 H3 0.9500
C4 H4 0.9500
C5 H5 0.9500
C6 H6A 0.9900
C6 H6B 0.9900
C7 H7 1.0000
C9 H9 0.9500
C10 H10 0.9500
C11 H11 0.9500
C12 H12 0.9500
C13 H13 0.9500
C14 H14A 0.9900
C14 H14B 0.9900
C15 H15 0.9500
C16 H16 0.9500
C18 H18A 0.9800
C18 H18B 0.9800
C18 H18C 0.9800

loop_
_geom_hbond_atom_site_label_D
_geom_hbond_atom_site_label_H
_geom_hbond_atom_site_label_A
_geom_hbond_distance_DH
_geom_hbond_distance_HA
_geom_hbond_distance_DA
_geom_hbond_angle_DHA
_geom_hbond_site_symmetry_A
C11 H11 O1 0.95 2.47 3.3408(18) 153 4_655
C16 H16 O1 0.95 2.52 3.406(2) 154 1_455

loop_
_geom_torsion_atom_site_label_1
_geom_torsion_atom_site_label_2
_geom_torsion_atom_site_label_3
_geom_torsion_atom_site_label_4
_geom_torsion
C18 O2 C17 O1 0.8(2)
C18 O2 C17 C16 -179.19(12)
C5 N1 C1 C2 0.8(2)
C5 N1 C1 C6 -178.32(13)
C1 N1 C5 C4 -1.4(2)
N1 C1 C2 C3 0.2(2)
C6 C1 C2 C3 179.28(13)
N1 C1 C6 C7 -56.34(17)
C2 C1 C6 C7 124.55(15)
C1 C2 C3 C4 -0.7(2)
C2 C3 C4 C5 0.2(2)
C3 C4 C5 N1 0.9(2)
C1 C6 C7 C8 -63.02(16)
C1 C6 C7 C14 171.41(12)
C6 C7 C8 C9 112.62(16)
C6 C7 C8 C13 -65.29(17)
C14 C7 C8 C9 -123.45(15)
C14 C7 C8 C13 58.64(19)
C6 C7 C14 C15 -171.44(12)
C8 C7 C14 C15 63.85(18)
C7 C8 C9 C10 -177.89(14)
C13 C8 C9 C10 0.1(2)
C7 C8 C13 C12 177.28(13)
C9 C8 C13 C12 -0.7(2)
C8 C9 C10 C11 0.4(2)
C9 C10 C11 C12 -0.3(2)
C10 C11 C12 C13 -0.3(2)
C11 C12 C13 C8 0.8(2)
C7 C14 C15 C16 -125.37(16)
C14 C15 C16 C17 -179.32(13)
C15 C16 C17 O1 -9.4(2)
C15 C16 C17 O2 170.58(13)
